data_7010038
loop_
_publ_author_name
'Zhu, Hai-Liang'
'Tong, Ye-Xiang'
'Chen, Xiao-Ming'

_publ_section_title
;
 Influence of ligand backbones and counter ions on structures of
 helical silver(I) complexes with di-Schiff bases derived from
 phthalaldehydes and diamine
;
_journal_issue 22
_journal_name_full 'Journal of the Chemical Society, Dalton Transactions'
_journal_page_first 4182
_journal_paper_doi 10.1039/b005228k
_journal_year 2000
_chemical_formula_sum 'C32 H53 Ag2 F12 N8 O4.5 P2'
_chemical_formula_weight 1127.50
_chemical_name_systematic
; 
 ? 
;
_space_group_IT_number 15
_symmetry_cell_setting monoclinic
_symmetry_space_group_name_Hall '-C 2yc'
_symmetry_space_group_name_H-M 'C 1 2/c 1'
_atom_sites_solution_hydrogens geom
_atom_sites_solution_primary direct
_atom_sites_solution_secondary difmap
_audit_creation_method SHELXL-97
_cell_angle_alpha 90.00
_cell_angle_beta 90.310(4)
_cell_angle_gamma 90.00
_cell_formula_units_Z 8
_cell_length_a 28.884(2)
_cell_length_b 15.4220(10)
_cell_length_c 20.1870(10)
_cell_measurement_reflns_used 25
_cell_measurement_temperature 293(2)
_cell_measurement_theta_max 14
_cell_measurement_theta_min 7
_cell_volume 8992.1(10)
_computing_cell_refinement 'SHELXTL-Plus (Sheldrick, 1990)'
_computing_data_collection 'SHELXTL-Plus (Sheldrick, 1990)'
_computing_data_reduction 'SHELXL-97 (Sheldrick, 1997)'
_computing_molecular_graphics 'SHELXTL Version 5 (Sheldrick, 1997)'
_computing_publication_material 'SHELXL-97 (Sheldrick, 1997)'
_computing_structure_refinement 'SHELXL-97 (Sheldrick, 1997)'
_computing_structure_solution 'SHELXS-97 (Sheldrick, 1990)'
_diffrn_ambient_temperature 293(2)
_diffrn_measured_fraction_theta_full 0.476
_diffrn_measured_fraction_theta_max 0.476
_diffrn_measurement_device_type 'Siemens R3m'
_diffrn_radiation_monochromator graphite
_diffrn_radiation_source 'fine-focus sealed tube'
_diffrn_radiation_type MoK\a
_diffrn_radiation_wavelength 0.71073
_diffrn_reflns_av_R_equivalents 0.0210
_diffrn_reflns_av_sigmaI/netI 0.0313
_diffrn_reflns_limit_h_max 33
_diffrn_reflns_limit_h_min -33
_diffrn_reflns_limit_k_max 17
_diffrn_reflns_limit_k_min 0
_diffrn_reflns_limit_l_max 23
_diffrn_reflns_limit_l_min 0
_diffrn_reflns_number 7053
_diffrn_reflns_theta_full 24.04
_diffrn_reflns_theta_max 24.0
_diffrn_reflns_theta_min 1.50
_diffrn_standards_decay_% 0
_diffrn_standards_interval_count 200
_diffrn_standards_number 2
_exptl_absorpt_coefficient_mu 1.038
_exptl_absorpt_correction_T_max 0.721
_exptl_absorpt_correction_T_min 0.546
_exptl_absorpt_correction_type 'semi-empirical based on psi-scan'
_exptl_crystal_colour 'pale yellow'
_exptl_crystal_density_diffrn 1.666
_exptl_crystal_density_method 'not measured'
_exptl_crystal_description prism
_exptl_crystal_F_000 4552
_exptl_crystal_size_max 0.58
_exptl_crystal_size_mid 0.34
_exptl_crystal_size_min 0.25
_refine_diff_density_max 1.549
_refine_diff_density_min -1.005
_refine_diff_density_rms 0.107
_refine_ls_extinction_method none
_refine_ls_goodness_of_fit_ref 1.044
_refine_ls_hydrogen_treatment mixed
_refine_ls_matrix_type full
_refine_ls_number_parameters 570
_refine_ls_number_reflns 7053
_refine_ls_number_restraints 120
_refine_ls_restrained_S_all 1.154
_refine_ls_R_factor_all 0.0950
_refine_ls_R_factor_gt 0.0722
_refine_ls_shift/su_max 0.056
_refine_ls_shift/su_mean 0.004
_refine_ls_structure_factor_coef Fsqd
_refine_ls_weighting_details 'w=1/[\s^2^(Fo^2^)+(0.1309P)^2^+33.9431P] where P=(Fo^2^+2Fc^2^)/3'
_refine_ls_weighting_scheme calc
_refine_ls_wR_factor_gt 0.2073
_refine_ls_wR_factor_ref 0.2249
_reflns_number_gt 4977
_reflns_number_total 7262
_reflns_threshold_expression >2sigma(I)
_cod_data_source_file b005228k.txt
_cod_data_source_block complex2
_cod_depositor_comments
;
The following automatic conversions were performed:
'_symmetry_cell_setting' value 'MONOCLINIC' changed to 'monoclinic'
according to '/home/saulius/struct/CIF-dictionaries/cif_core.dic'
dictionary named 'cif_core.dic' version 2.4.1 from 2010-06-29.

Automatic conversion script
Id: cif_fix_enum 1527 2010-12-29 10:47:43Z saulius 

The following automatic conversions were performed:

'_refine_ls_weighting_scheme' value 'calc
w=1/[\s^2^(Fo^2^)+(0.1309P)^2^+33.9431P] where P=(Fo^2^+2Fc^2^)/3'
was changed to 'calc'. New tag '_refine_ls_weighting_details' was
created. The value of the new tag was set to
'w=1/[\s^2^(Fo^2^)+(0.1309P)^2^+33.9431P] where P=(Fo^2^+2Fc^2^)/3'.

Automatic conversion script
Id: cif_fix_values 3143 2015-03-26 13:38:13Z robertas 
;
_cod_original_sg_symbol_H-M C2/c
_cod_original_formula_sum 'C32 H53 Ag2 F12 N8 O4.50 P2'
_cod_database_code 7010038

loop_
_symmetry_equiv_pos_as_xyz
'x, y, z'
'-x, y, -z+1/2'
'x+1/2, y+1/2, z'
'-x+1/2, y+1/2, -z+1/2'
'-x, -y, -z'
'x, -y, z-1/2'
'-x+1/2, -y+1/2, -z'
'x+1/2, -y+1/2, z-1/2'

loop_
_atom_site_label
_atom_site_type_symbol
_atom_site_fract_x
_atom_site_fract_y
_atom_site_fract_z
_atom_site_U_iso_or_equiv
_atom_site_adp_type
_atom_site_occupancy
_atom_site_calc_flag
_atom_site_refinement_flags
_atom_site_disorder_assembly
_atom_site_disorder_group
Ag1 Ag 0.12513(2) 0.13223(4) 0.02929(3) 0.07793(19) Uani 1 d . . .
Ag2 Ag 0.10688(2) -0.34578(4) 0.05427(3) 0.0831(2) Uani 1 d . . .
N1 N 0.0921(3) -0.3536(4) 0.1657(3) 0.085(2) Uani 1 d . . .
H1C H 0.0737 -0.3087 0.1764 0.120 Uiso 1 d R . .
N2 N 0.1631(2) -0.2444(4) 0.1096(3) 0.0839(19) Uani 1 d . . .
N3 N 0.1655(2) 0.1030(3) -0.0691(3) 0.0676(15) Uani 1 d . . .
N4 N 0.10374(19) 0.2496(4) -0.0390(3) 0.0669(15) Uani 1 d . . .
H4C H 0.1223 0.2939 -0.0273 0.150 Uiso 1 d R . .
O1 O 0.0257(2) -0.4534(5) 0.0797(4) 0.121(2) Uani 1 d . . .
H1 H 0.0443 -0.5008 0.0717 0.150 Uiso 1 d R . .
O2 O 0.0716(3) 0.3806(5) 0.0494(5) 0.177(4) Uani 1 d . . .
H2D H 0.0586 0.4286 0.0584 0.120 Uiso 1 d R . .
C1 C 0.0237(4) -0.4466(7) 0.1504(5) 0.118(3) Uani 1 d . . .
H1A H 0.0096 -0.4980 0.1681 0.150 Uiso 1 d R . .
H1B H 0.0040 -0.3985 0.1607 0.150 Uiso 1 d R . .
C2 C 0.0686(3) -0.4323(7) 0.1843(5) 0.105(3) Uani 1 d . . .
H2A H 0.0641 -0.4318 0.2313 0.150 Uiso 1 d R . .
H2B H 0.0885 -0.4803 0.1740 0.150 Uiso 1 d R . .
C3 C 0.1352(3) -0.3400(6) 0.1991(4) 0.093(3) Uani 1 d . . .
H3A H 0.1561 -0.3846 0.1849 0.150 Uiso 1 d R . .
H3B H 0.1315 -0.3449 0.2462 0.150 Uiso 1 d R . .
C4 C 0.1556(4) -0.2515(6) 0.1826(4) 0.099(3) Uani 1 d . . .
H4A H 0.1351 -0.2065 0.1972 0.150 Uiso 1 d R . .
H4B H 0.1849 -0.2440 0.2046 0.150 Uiso 1 d R . .
C5 C 0.1734(2) -0.1720(5) 0.0880(4) 0.073(2) Uani 1 d . . .
H5A H 0.1751 -0.1244 0.1186 0.150 Uiso 1 d R . .
C6 C 0.1827(2) -0.1542(4) 0.0177(4) 0.068(2) Uani 1 d . . .
C7 C 0.1935(2) -0.2205(5) -0.0260(4) 0.077(2) Uani 1 d . . .
H7A H 0.1952 -0.2792 -0.0102 0.150 Uiso 1 d R . .
C8 C 0.2016(3) -0.2017(6) -0.0923(5) 0.092(3) Uani 1 d . . .
H8A H 0.2100 -0.2475 -0.1220 0.150 Uiso 1 d R . .
C9 C 0.1981(3) -0.1178(5) -0.1152(4) 0.082(2) Uani 1 d . . .
H9A H 0.2038 -0.1053 -0.1610 0.150 Uiso 1 d R . .
C10 C 0.1853(2) -0.0504(4) -0.0718(4) 0.0656(19) Uani 1 d . . .
C11 C 0.1784(2) -0.0696(4) -0.0062(4) 0.0659(18) Uani 1 d . . .
H11A H 0.1700 -0.0238 0.0237 0.150 Uiso 1 d R . .
C12 C 0.1815(2) 0.0359(5) -0.0993(4) 0.071(2) Uani 1 d . . .
H12A H 0.1910 0.0436 -0.1444 0.150 Uiso 1 d R . .
C13 C 0.1656(3) 0.1853(5) -0.1061(4) 0.086(2) Uani 1 d . . .
H13A H 0.1763 0.1761 -0.1505 0.150 Uiso 1 d R . .
H13B H 0.1864 0.2249 -0.0845 0.150 Uiso 1 d R . .
C14 C 0.1172(3) 0.2249(6) -0.1064(4) 0.095(3) Uani 1 d . . .
H14A H 0.1163 0.2750 -0.1345 0.150 Uiso 1 d R . .
H14B H 0.0958 0.1829 -0.1237 0.150 Uiso 1 d R . .
C15 C 0.0573(3) 0.2846(7) -0.0399(6) 0.116(3) Uani 1 d . . .
H15A H 0.0364 0.2413 -0.0567 0.150 Uiso 1 d R . .
H15B H 0.0560 0.3338 -0.0690 0.150 Uiso 1 d R . .
C16 C 0.0425(3) 0.3120(6) 0.0257(5) 0.105(3) Uani 1 d . . .
H16A H 0.0106 0.3297 0.0248 0.150 Uiso 1 d R . .
H16B H 0.0452 0.2634 0.0552 0.150 Uiso 1 d R . .
N5 N 0.14299(19) -0.4739(4) 0.0057(3) 0.0685(16) Uani 1 d . . .
H5C H 0.1254 -0.5186 0.0194 0.150 Uiso 1 d R . .
N6 N 0.0840(2) -0.3375(4) -0.0515(3) 0.0697(16) Uani 1 d . . .
N8 N 0.1421(3) 0.1489(5) 0.1429(4) 0.091(2) Uani 1 d . . .
H8B H 0.1284 0.2005 0.1499 0.150 Uiso 1 d R . .
O3 O 0.1884(2) -0.6434(4) -0.0025(4) 0.106(2) Uani 1 d . . .
H3 H 0.1824 -0.6415 0.0507 0.150 Uiso 1 d R . .
O4 O 0.2073(4) 0.2884(6) 0.1202(4) 0.156(3) Uani 1 d . . .
H4 H 0.1641 0.3194 0.1356 0.150 Uiso 1 d R . .
N7 N 0.0733(2) 0.0400(5) 0.0847(4) 0.095(2) Uani 1 d . . .
C17 C 0.2129(3) -0.5653(5) -0.0102(6) 0.103(3) Uani 1 d . . .
H17A H 0.2142 -0.5518 -0.0566 0.150 Uiso 1 d R . .
H17B H 0.2441 -0.5730 0.0055 0.150 Uiso 1 d R . .
C18 C 0.1910(3) -0.4909(5) 0.0233(5) 0.098(3) Uani 1 d . . .
H18A H 0.1921 -0.5028 0.0699 0.150 Uiso 1 d R . .
H18B H 0.2088 -0.4394 0.0155 0.150 Uiso 1 d R . .
C19 C 0.1360(3) -0.4631(5) -0.0637(4) 0.079(2) Uani 1 d . . .
H19A H 0.1399 -0.5179 -0.0855 0.150 Uiso 1 d R . .
H19B H 0.1590 -0.4239 -0.0803 0.150 Uiso 1 d R . .
C20 C 0.0886(3) -0.4251(6) -0.0799(4) 0.097(3) Uani 1 d . . .
H20A H 0.0838 -0.4232 -0.1270 0.150 Uiso 1 d R . .
H20B H 0.0654 -0.4619 -0.0609 0.150 Uiso 1 d R . .
C21 C 0.0746(3) -0.2771(6) -0.0931(4) 0.088(2) Uani 1 d . . .
H21A H 0.0713 -0.2936 -0.1387 0.150 Uiso 1 d R . .
C22 C 0.0682(3) -0.1839(5) -0.0759(4) 0.078(2) Uani 1 d . . .
C23 C 0.0650(3) -0.1247(6) -0.1263(5) 0.095(3) Uani 1 d . . .
H23A H 0.0675 -0.1449 -0.1712 0.150 Uiso 1 d R . .
C24 C 0.0587(3) -0.0390(6) -0.1161(5) 0.093(3) Uani 1 d . . .
H24A H 0.0561 0.0000 -0.1531 0.150 Uiso 1 d R . .
C25 C 0.0562(3) -0.0082(5) -0.0542(5) 0.087(3) Uani 1 d . . .
H25A H 0.0523 0.0528 -0.0465 0.150 Uiso 1 d R . .
C26 C 0.0599(2) -0.0663(5) 0.0014(4) 0.073(2) Uani 1 d . . .
C27 C 0.0650(2) -0.1537(4) -0.0110(4) 0.070(2) Uani 1 d . . .
H27A H 0.0660 -0.1938 0.0254 0.150 Uiso 1 d R . .
C28 C 0.0592(3) -0.0351(5) 0.0693(4) 0.085(2) Uani 1 d . . .
H28A H 0.0481 -0.0731 0.1033 0.150 Uiso 1 d R . .
C29 C 0.0701(4) 0.0642(8) 0.1553(5) 0.124(4) Uani 1 d . . .
H29A H 0.0555 0.0190 0.1803 0.150 Uiso 1 d R . .
H29B H 0.0518 0.1158 0.1593 0.150 Uiso 1 d R . .
C30 C 0.1167(4) 0.0811(8) 0.1815(5) 0.118(4) Uani 1 d . . .
H30A H 0.1149 0.0983 0.2271 0.150 Uiso 1 d R . .
H30B H 0.1342 0.0283 0.1794 0.150 Uiso 1 d R . .
C31 C 0.1897(4) 0.1518(8) 0.1632(6) 0.129(4) Uani 1 d . . .
H31A H 0.2013 0.0936 0.1664 0.150 Uiso 1 d R . .
H31B H 0.1910 0.1769 0.2067 0.150 Uiso 1 d R . .
C32 C 0.2192(4) 0.2058(8) 0.1196(9) 0.173(7) Uani 1 d . . .
H32A H 0.2506 0.2029 0.1350 0.150 Uiso 1 d R . .
H32B H 0.2178 0.1831 0.0753 0.150 Uiso 1 d R . .
P1 P 0.0000 0.82460(19) 0.2500 0.0793(8) Uani 1 d SD . .
F1 F 0.0075(3) 0.8261(5) 0.1735(3) 0.162(3) Uani 1 d DU . .
F2 F 0.0000 0.7375(6) 0.2500 0.189(9) Uani 0.50 d SPDU . .
F3 F -0.0547(3) 0.8314(8) 0.2487(7) 0.139(5) Uani 0.50 d PDU . .
F4 F 0.0000 0.9118(7) 0.2500 0.133(7) Uani 0.50 d SPDU . .
F2' F -0.0352(4) 0.7500(8) 0.2286(7) 0.142(5) Uani 0.50 d PDU . .
F4' F -0.0314(6) 0.8970(8) 0.2322(10) 0.194(8) Uani 0.50 d PDU . .
P2 P 0.27440(8) 0.93946(15) 0.22865(10) 0.0847(6) Uani 1 d D . .
F5 F 0.2854(3) 0.9520(5) 0.3028(3) 0.156(3) Uani 1 d DU . .
F6 F 0.2609(3) 0.8454(4) 0.2457(4) 0.174(3) Uani 1 d DU . .
F7 F 0.2638(2) 0.9231(5) 0.1536(2) 0.135(2) Uani 1 d DU . .
F8 F 0.2898(3) 1.0297(4) 0.2104(4) 0.176(3) Uani 1 d DU . .
F9 F 0.2220(2) 0.9574(6) 0.2358(4) 0.158(3) Uani 1 d DU . .
F10 F 0.3250(2) 0.9104(7) 0.2187(4) 0.187(3) Uani 1 d DU . .
P3 P 0.0000 0.3120(4) 0.2500 0.145(3) Uani 1 d SDU . .
F11 F -0.0346(3) 0.3854(5) 0.2365(6) 0.228(5) Uani 1 d DU . .
F12 F 0.0063(4) 0.3052(9) 0.1735(4) 0.201(5) Uani 1 d DU . .
F13 F -0.0404(4) 0.2453(8) 0.2449(8) 0.252(7) Uani 1 d DU . .
O1W O -0.1075(6) 0.3306(12) 0.3179(11) 0.206(8) Uani 0.50 d P . .
H1WA H -0.0745 0.3500 0.3200 0.150 Uiso 0.50 d PR . .
H1WB H -0.1262 0.3523 0.2898 0.150 Uiso 0.50 d PR . .

loop_
_atom_site_aniso_label
_atom_site_aniso_U_11
_atom_site_aniso_U_22
_atom_site_aniso_U_33
_atom_site_aniso_U_23
_atom_site_aniso_U_13
_atom_site_aniso_U_12
Ag1 0.0919(4) 0.0672(3) 0.0749(4) 0.0076(3) 0.0160(3) -0.0078(3)
Ag2 0.1086(5) 0.0670(4) 0.0738(4) -0.0047(3) 0.0092(3) -0.0043(3)
N1 0.099(5) 0.067(4) 0.088(4) 0.006(3) 0.015(4) -0.005(3)
N2 0.091(4) 0.072(4) 0.090(4) -0.001(3) 0.004(3) -0.015(3)
N3 0.071(3) 0.052(3) 0.080(4) 0.002(3) 0.018(3) -0.005(3)
N4 0.064(3) 0.062(3) 0.075(4) 0.006(3) 0.003(3) 0.004(3)
O1 0.117(5) 0.107(5) 0.139(6) -0.006(4) 0.007(4) 0.007(4)
O2 0.185(7) 0.080(4) 0.268(10) -0.049(5) 0.123(7) -0.037(5)
C1 0.139(8) 0.106(7) 0.110(7) -0.017(6) 0.046(6) -0.030(6)
C2 0.116(7) 0.104(7) 0.096(6) 0.016(5) 0.021(5) -0.033(6)
C3 0.108(6) 0.092(6) 0.078(5) 0.011(4) 0.004(5) -0.004(5)
C4 0.128(7) 0.088(6) 0.082(5) 0.007(5) -0.008(5) -0.022(5)
C5 0.066(4) 0.072(5) 0.080(5) -0.008(4) 0.000(4) -0.007(4)
C6 0.041(3) 0.064(4) 0.099(5) -0.009(4) 0.006(3) -0.005(3)
C7 0.066(4) 0.066(4) 0.098(5) -0.001(4) 0.013(4) 0.011(4)
C8 0.084(5) 0.076(5) 0.115(7) -0.023(5) 0.019(5) 0.016(4)
C9 0.075(5) 0.075(5) 0.096(5) -0.015(4) 0.027(4) -0.002(4)
C10 0.051(3) 0.056(4) 0.090(5) -0.010(3) 0.014(3) -0.002(3)
C11 0.054(3) 0.057(4) 0.086(5) -0.007(3) 0.015(3) -0.007(3)
C12 0.066(4) 0.067(4) 0.079(5) -0.006(4) 0.016(3) -0.006(3)
C13 0.103(6) 0.069(5) 0.085(5) 0.004(4) 0.034(4) -0.005(4)
C14 0.120(7) 0.072(5) 0.095(6) 0.008(4) -0.001(5) 0.004(5)
C15 0.097(6) 0.109(7) 0.140(9) -0.005(7) -0.023(6) 0.023(6)
C16 0.074(5) 0.091(6) 0.151(9) -0.009(6) 0.025(5) -0.003(5)
N5 0.068(3) 0.055(3) 0.082(4) -0.002(3) 0.003(3) 0.000(3)
N6 0.065(3) 0.064(3) 0.080(4) -0.001(3) 0.002(3) 0.008(3)
N8 0.101(5) 0.087(5) 0.086(5) -0.003(4) 0.011(4) -0.022(4)
O3 0.112(4) 0.062(3) 0.145(6) -0.005(3) -0.036(4) 0.000(3)
O4 0.217(9) 0.123(6) 0.129(6) -0.003(5) 0.001(6) -0.039(6)
N7 0.089(4) 0.086(4) 0.111(5) -0.012(4) 0.038(4) -0.027(4)
C17 0.079(5) 0.064(5) 0.164(9) 0.001(5) -0.016(5) 0.010(4)
C18 0.088(5) 0.057(4) 0.148(8) -0.003(5) -0.020(5) -0.002(4)
C19 0.084(5) 0.060(4) 0.093(5) -0.004(4) 0.015(4) 0.007(4)
C20 0.121(7) 0.081(5) 0.088(5) -0.010(4) -0.014(5) 0.029(5)
C21 0.105(6) 0.082(5) 0.078(5) 0.004(4) 0.011(4) 0.023(5)
C22 0.066(4) 0.077(5) 0.091(5) 0.006(4) 0.010(4) 0.012(4)
C23 0.108(6) 0.090(6) 0.087(6) 0.016(5) -0.001(5) 0.019(5)
C24 0.092(6) 0.083(5) 0.102(6) 0.023(5) -0.013(5) 0.005(5)
C25 0.063(4) 0.069(5) 0.129(7) 0.026(5) 0.012(4) 0.001(4)
C26 0.047(3) 0.074(5) 0.099(5) 0.012(4) 0.014(3) -0.005(3)
C27 0.053(4) 0.058(4) 0.100(5) 0.014(4) 0.013(3) 0.004(3)
C28 0.075(4) 0.070(5) 0.110(6) 0.002(4) 0.036(4) -0.011(4)
C29 0.152(8) 0.118(8) 0.105(7) -0.009(6) 0.065(6) -0.045(7)
C30 0.147(9) 0.135(9) 0.074(6) 0.005(6) 0.028(6) -0.019(7)
C31 0.127(8) 0.144(9) 0.116(8) 0.032(7) -0.040(6) -0.023(7)
C32 0.081(7) 0.089(7) 0.35(2) -0.015(11) -0.020(10) -0.016(6)
P1 0.103(2) 0.0677(16) 0.0671(16) 0.000 0.0115(15) 0.000
F1 0.219(6) 0.167(5) 0.100(4) 0.002(4) 0.021(4) -0.067(5)
F2 0.28(2) 0.078(11) 0.208(19) 0.000 0.135(18) 0.000
F3 0.085(7) 0.162(11) 0.169(12) -0.014(9) 0.012(7) -0.052(7)
F4 0.094(10) 0.137(15) 0.170(17) 0.000 0.029(11) 0.000
F2' 0.133(9) 0.180(13) 0.114(9) 0.004(8) -0.008(8) -0.075(9)
F4' 0.266(17) 0.182(13) 0.135(15) 0.065(11) 0.003(15) 0.181(12)
P2 0.0919(14) 0.0888(15) 0.0734(13) 0.0057(11) 0.0069(10) -0.0045(12)
F5 0.200(6) 0.163(5) 0.105(4) -0.012(4) -0.002(4) -0.019(5)
F6 0.198(6) 0.140(5) 0.184(6) 0.033(4) -0.032(5) -0.033(5)
F7 0.127(4) 0.184(5) 0.095(3) -0.002(4) -0.005(3) -0.015(4)
F8 0.223(6) 0.131(5) 0.174(6) 0.020(4) -0.029(5) -0.046(5)
F9 0.139(4) 0.194(6) 0.143(5) 0.001(4) 0.033(4) 0.032(4)
F10 0.138(5) 0.241(7) 0.182(6) 0.026(6) -0.007(4) 0.026(5)
P3 0.238(7) 0.099(4) 0.124(4) 0.000 -0.109(5) 0.000
F11 0.237(8) 0.213(8) 0.236(8) 0.038(6) -0.021(7) 0.016(6)
F12 0.203(8) 0.237(9) 0.163(8) 0.008(7) -0.047(7) 0.010(7)
F13 0.267(10) 0.242(10) 0.245(10) -0.017(8) -0.018(8) -0.064(8)
O1W 0.125(10) 0.179(13) 0.31(2) 0.147(13) -0.108(12) -0.073(10)

loop_
_atom_type_symbol
_atom_type_description
_atom_type_scat_dispersion_real
_atom_type_scat_dispersion_imag
_atom_type_scat_source
C C 0.0033 0.0016 'International Tables Vol C Tables 4.2.6.8 and 6.1.1.4'
H H 0.0000 0.0000 'International Tables Vol C Tables 4.2.6.8 and 6.1.1.4'
N N 0.0061 0.0033 'International Tables Vol C Tables 4.2.6.8 and 6.1.1.4'
O O 0.0106 0.0060 'International Tables Vol C Tables 4.2.6.8 and 6.1.1.4'
F F 0.0171 0.0103 'International Tables Vol C Tables 4.2.6.8 and 6.1.1.4'
P P 0.1023 0.0942 'International Tables Vol C Tables 4.2.6.8 and 6.1.1.4'
Ag Ag -0.8971 1.1015 'International Tables Vol C Tables 4.2.6.8 and 6.1.1.4'

loop_
_geom_angle_atom_site_label_1
_geom_angle_atom_site_label_2
_geom_angle_atom_site_label_3
_geom_angle
_geom_angle_site_symmetry_1
_geom_angle_site_symmetry_3
_geom_angle_publ_flag
N7 Ag1 N3 127.3(2) . . ?
N7 Ag1 N4 125.3(2) . . ?
N3 Ag1 N4 77.4(2) . . ?
N7 Ag1 N8 74.5(3) . . ?
N3 Ag1 N8 137.8(2) . . ?
N4 Ag1 N8 122.6(2) . . ?
N6 Ag2 N1 152.0(2) . . ?
N6 Ag2 N5 77.7(2) . . ?
N1 Ag2 N5 115.7(2) . . ?
N6 Ag2 N2 125.2(2) . . ?
N1 Ag2 N2 73.8(2) . . ?
N5 Ag2 N2 114.0(2) . . ?
C3 N1 C2 114.3(7) . . ?
C3 N1 Ag2 106.7(5) . . ?
C2 N1 Ag2 112.9(5) . . ?
C5 N2 C4 116.8(7) . . ?
C5 N2 Ag2 124.3(6) . . ?
C4 N2 Ag2 107.3(5) . . ?
C12 N3 C13 116.8(6) . . ?
C12 N3 Ag1 137.2(5) . . ?
C13 N3 Ag1 105.4(4) . . ?
C15 N4 C14 109.7(7) . . ?
C15 N4 Ag1 122.3(6) . . ?
C14 N4 Ag1 105.9(4) . . ?
O1 C1 C2 115.6(8) . . ?
N1 C2 C1 114.7(8) . . ?
N1 C3 C4 111.5(7) . . ?
N2 C4 C3 109.8(7) . . ?
N2 C5 C6 123.7(7) . . ?
C7 C6 C11 119.3(7) . . ?
C7 C6 C5 121.2(7) . . ?
C11 C6 C5 119.4(7) . . ?
C8 C7 C6 119.8(7) . . ?
C9 C8 C7 120.5(8) . . ?
C8 C9 C10 120.2(8) . . ?
C11 C10 C9 118.7(7) . . ?
C11 C10 C12 124.0(6) . . ?
C9 C10 C12 117.3(7) . . ?
C10 C11 C6 121.5(7) . . ?
N3 C12 C10 125.8(7) . . ?
N3 C13 C14 110.1(6) . . ?
N4 C14 C13 110.3(7) . . ?
N4 C15 C16 112.0(8) . . ?
O2 C16 C15 110.1(8) . . ?
C19 N5 C18 113.1(7) . . ?
C19 N5 Ag2 104.0(4) . . ?
C18 N5 Ag2 117.2(5) . . ?
C21 N6 C20 115.5(7) . . ?
C21 N6 Ag2 136.7(6) . . ?
C20 N6 Ag2 107.0(5) . . ?
C31 N8 C30 110.2(8) . . ?
C31 N8 Ag1 118.3(7) . . ?
C30 N8 Ag1 109.3(5) . . ?
C28 N7 C29 116.6(8) . . ?
C28 N7 Ag1 129.9(6) . . ?
C29 N7 Ag1 110.4(5) . . ?
O3 C17 C18 113.3(8) . . ?
N5 C18 C17 116.0(7) . . ?
N5 C19 C20 112.3(7) . . ?
N6 C20 C19 110.7(7) . . ?
N6 C21 C22 125.1(8) . . ?
C23 C22 C27 118.1(8) . . ?
C23 C22 C21 118.5(8) . . ?
C27 C22 C21 123.3(7) . . ?
C24 C23 C22 123.2(9) . . ?
C23 C24 C25 119.8(8) . . ?
C24 C25 C26 120.2(8) . . ?
C27 C26 C25 118.4(8) . . ?
C27 C26 C28 119.7(7) . . ?
C25 C26 C28 121.8(7) . . ?
C26 C27 C22 120.3(7) . . ?
N7 C28 C26 122.0(8) . . ?
C30 C29 N7 109.4(8) . . ?
C29 C30 N8 112.8(9) . . ?
N8 C31 C32 113.7(9) . . ?
O4 C32 C31 112.7(12) . . ?
F2 P1 F4 180.000(4) . . ?
F2 P1 F4' 138.9(7) . 2 ?
F4 P1 F4' 41.1(7) . 2 ?
F2 P1 F4' 138.9(7) . . ?
F4 P1 F4' 41.1(7) . . ?
F4' P1 F4' 82.2(14) 2 . ?
F2 P1 F1 90.9(3) . 2 ?
F4 P1 F1 89.1(3) . 2 ?
F4' P1 F1 80.6(9) 2 2 ?
F4' P1 F1 98.1(9) . 2 ?
F2 P1 F1 90.9(3) . . ?
F4 P1 F1 89.1(3) . . ?
F4' P1 F1 98.1(9) 2 . ?
F4' P1 F1 80.6(9) . . ?
F1 P1 F1 178.3(6) 2 . ?
F2 P1 F3 93.8(5) . 2 ?
F4 P1 F3 86.2(5) . 2 ?
F4' P1 F3 48.4(8) 2 2 ?
F4' P1 F3 124.3(9) . 2 ?
F1 P1 F3 97.3(6) 2 2 ?
F1 P1 F3 82.6(5) . 2 ?
F2 P1 F3 93.8(5) . . ?
F4 P1 F3 86.2(5) . . ?
F4' P1 F3 124.3(9) 2 . ?
F4' P1 F3 48.4(8) . . ?
F1 P1 F3 82.6(5) 2 . ?
F1 P1 F3 97.3(6) . . ?
F3 P1 F3 172.4(9) 2 . ?
F2 P1 F2' 43.8(5) . . ?
F4 P1 F2' 136.2(5) . . ?
F4' P1 F2' 177.1(9) 2 . ?
F4' P1 F2' 95.1(8) . . ?
F1 P1 F2' 100.8(6) 2 . ?
F1 P1 F2' 80.4(6) . . ?
F3 P1 F2' 133.5(7) 2 . ?
F3 P1 F2' 53.7(6) . . ?
F2 P1 F2' 43.8(5) . 2 ?
F4 P1 F2' 136.2(5) . 2 ?
F4' P1 F2' 95.1(8) 2 2 ?
F4' P1 F2' 177.1(10) . 2 ?
F1 P1 F2' 80.4(6) 2 2 ?
F1 P1 F2' 100.8(6) . 2 ?
F3 P1 F2' 53.7(6) 2 2 ?
F3 P1 F2' 133.5(7) . 2 ?
F2' P1 F2' 87.7(10) . 2 ?
F2' F2 F2' 160.2(16) . 2 ?
F2' F2 P1 80.1(8) . . ?
F2' F2 P1 80.1(8) 2 . ?
F4' F3 F2' 114.6(11) . . ?
F4' F3 P1 61.5(7) . . ?
F2' F3 P1 63.5(6) . . ?
F4' F4 F4' 153.6(19) 2 . ?
F4' F4 P1 76.8(9) 2 . ?
F4' F4 P1 76.8(9) . . ?
F2 F2' F3 113.4(11) . . ?
F2 F2' P1 56.1(7) . . ?
F3 F2' P1 62.8(6) . . ?
F4 F4' F3 125.0(15) . . ?
F4 F4' P1 62.1(9) . . ?
F3 F4' P1 70.0(7) . . ?
F8 P2 F5 93.5(4) . . ?
F8 P2 F6 177.1(5) . . ?
F5 P2 F6 87.3(4) . . ?
F8 P2 F10 87.4(5) . . ?
F5 P2 F10 88.4(5) . . ?
F6 P2 F10 89.8(5) . . ?
F8 P2 F9 98.5(5) . . ?
F5 P2 F9 94.8(4) . . ?
F6 P2 F9 84.2(5) . . ?
F10 P2 F9 173.0(5) . . ?
F8 P2 F7 88.2(4) . . ?
F5 P2 F7 177.9(5) . . ?
F6 P2 F7 90.9(4) . . ?
F10 P2 F7 90.4(4) . . ?
F9 P2 F7 86.1(4) . . ?
F11 P3 F11 84.9(8) . 2 ?
F11 P3 F12 87.3(6) . . ?
F11 P3 F12 98.4(7) 2 . ?
F11 P3 F12 98.4(7) . 2 ?
F11 P3 F12 87.3(6) 2 2 ?
F12 P3 F12 172.3(11) . 2 ?
F11 P3 F13 89.3(6) . . ?
F11 P3 F13 170.3(7) 2 . ?
F12 P3 F13 89.0(7) . . ?
F12 P3 F13 85.9(7) 2 . ?
F11 P3 F13 170.3(7) . 2 ?
F11 P3 F13 89.3(6) 2 2 ?
F12 P3 F13 85.9(7) . 2 ?
F12 P3 F13 89.0(7) 2 2 ?
F13 P3 F13 97.4(11) . 2 ?

loop_
_geom_bond_atom_site_label_1
_geom_bond_atom_site_label_2
_geom_bond_distance
_geom_bond_site_symmetry_2
_geom_bond_publ_flag
Ag1 N7 2.353(7) . ?
Ag1 N3 2.352(6) . ?
Ag1 N4 2.356(6) . ?
Ag1 N8 2.357(7) . ?
Ag2 N6 2.235(6) . ?
Ag2 N1 2.295(7) . ?
Ag2 N5 2.443(6) . ?
Ag2 N2 2.511(7) . ?
N1 C3 1.428(12) . ?
N1 C2 1.440(11) . ?
N2 C5 1.236(10) . ?
N2 C4 1.495(11) . ?
N3 C12 1.288(9) . ?
N3 C13 1.472(9) . ?
N4 C15 1.447(11) . ?
N4 C14 1.466(10) . ?
O1 C1 1.432(12) . ?
O2 C16 1.430(12) . ?
C1 C2 1.479(14) . ?
C3 C4 1.524(12) . ?
C5 C6 1.471(11) . ?
C6 C7 1.388(10) . ?
C6 C11 1.396(10) . ?
C7 C8 1.390(12) . ?
C8 C9 1.378(12) . ?
C9 C10 1.411(10) . ?
C10 C11 1.372(10) . ?
C10 C12 1.445(10) . ?
C13 C14 1.526(12) . ?
C15 C16 1.457(14) . ?
N5 C19 1.423(10) . ?
N5 C18 1.454(10) . ?
N6 C21 1.281(10) . ?
N6 C20 1.474(10) . ?
N8 C31 1.433(13) . ?
N8 C30 1.497(12) . ?
O3 C17 1.407(10) . ?
O4 C32 1.319(14) . ?
N7 C28 1.265(10) . ?
N7 C29 1.476(12) . ?
C17 C18 1.476(12) . ?
C19 C20 1.523(12) . ?
C21 C22 1.490(12) . ?
C22 C23 1.370(12) . ?
C22 C27 1.394(11) . ?
C23 C24 1.350(12) . ?
C24 C25 1.341(13) . ?
C25 C26 1.439(11) . ?
C26 C27 1.380(10) . ?
C26 C28 1.453(12) . ?
C29 C30 1.467(15) . ?
C31 C32 1.484(18) . ?
P1 F2 1.343(10) . ?
P1 F4 1.345(11) . ?
P1 F4' 1.481(11) 2 ?
P1 F4' 1.481(11) . ?
P1 F1 1.562(6) 2 ?
P1 F1 1.562(6) . ?
P1 F3 1.584(8) 2 ?
P1 F3 1.584(8) . ?
P1 F2' 1.594(10) . ?
P1 F2' 1.594(10) 2 ?
F2 F2' 1.121(13) . ?
F2 F2' 1.121(13) 2 ?
F3 F4' 1.26(2) . ?
F3 F2' 1.435(17) . ?
F4 F4' 1.000(18) 2 ?
F4 F4' 1.000(18) . ?
P2 F8 1.507(6) . ?
P2 F5 1.540(6) . ?
P2 F6 1.542(7) . ?
P2 F10 1.542(7) . ?
P2 F9 1.545(6) . ?
P2 F7 1.564(5) . ?
P3 F11 1.533(8) . ?
P3 F11 1.533(8) 2 ?
P3 F12 1.559(7) . ?
P3 F12 1.559(7) 2 ?
P3 F13 1.559(8) . ?
P3 F13 1.559(8) 2 ?

loop_
_geom_hbond_atom_site_label_D
_geom_hbond_atom_site_label_H
_geom_hbond_atom_site_label_A
_geom_hbond_distance_DH
_geom_hbond_distance_HA
_geom_hbond_distance_DA
_geom_hbond_angle_DHA
_geom_hbond_site_symmetry_A
O1W H1WA F11 1.00 2.12 2.81(2) 124.5 .
N4 H4C O3 0.90 2.20 3.038(8) 155.6 1_565
O2 H2D O1 0.85 2.10 2.949(10) 179.1 1_565
O1 H1 O2 0.92 2.04 2.949(10) 167.0 1_545
N5 H5C O2 0.90 2.28 3.176(9) 171.4 1_545
O3 H3 O4 1.09 1.91 2.744(11) 130.5 1_545
N8 H8B O1W 0.90 2.19 3.080(18) 167.6 2
O4 H4 O1W 1.37 1.90 3.21(2) 158.4 2
O1W H1WA F12 1.00 2.09 2.95(2) 143.3 2
N1 H1C F2' 0.90 2.40 3.137(15) 139.4 2_545
O1W H1WB F10 0.85 2.20 3.048(18) 178.8 3_445
